data_4310836
loop_
_publ_author_name
'Jean-Pierre Costes'
'Fran\,coise Dahan'
'Bruno Donnadieu'
'Maria-Jesus Rodriguez Douton'
'Maria-Isabel Fernandez Garcia'
'Azzedine Bousseksou'
'Jean-Pierre Tuchagues'

_publ_contact_author
;
       Dr Jean-Pierre Costes
       Laboratoire de Chimie de Coordination du CNRS
       205 Route de Narbonne
       31077 Toulouse Cedex 4
       France
;
_publ_contact_author_email costes@lcc-toulouse.fr
_publ_contact_author_fax '(33) 0561553003'
_publ_contact_author_phone '(33) 0561333152'
_publ_section_title
;
 Synthesis, Structures, and Magnetic Properties of Novel Mononuclear,
 Tetranuclear, and 1D Chain MnIII Complexes Involving Three Related
 Asymmetrical Trianionic Ligands
;
_journal_name_full 'Inorganic Chemistry'
_journal_page_first 2736
_journal_page_last 2744
_journal_paper_doi 10.1021/ic0348796
_journal_volume 43
_journal_year 2004
_chemical_formula_sum 'C37 H40 Mn2 N4 O8'
_chemical_formula_weight 778.61
_chemical_name_systematic
; 
 ? 
;
_space_group_IT_number 60
_symmetry_cell_setting orthorhombic
_symmetry_Int_Tables_number 60
_symmetry_space_group_name_Hall '-P 2n 2ab'
_symmetry_space_group_name_H-M 'P b c n'
_atom_sites_solution_hydrogens geom
_atom_sites_solution_primary direct
_atom_sites_solution_secondary difmap
_audit_creation_method SHELXL-97
_cell_angle_alpha 90.00
_cell_angle_beta 90.00
_cell_angle_gamma 90.00
_cell_formula_units_Z 8
_cell_length_a 23.8283(15)
_cell_length_b 11.1605(7)
_cell_length_c 26.152(2)
_cell_measurement_temperature 180(2)
_cell_volume 6954.8(8)
_computing_cell_refinement 'STOE-IPDS software (Stoe, 2.93, 1997)'
_computing_data_collection 'STOE-IPDS software (Stoe, 2.93, 1997)'
_computing_data_reduction 'XRED (Stoe, 1.08, 1996)'
_computing_molecular_graphics 'ZORTEP (Zsolnai, 1996)'
_computing_structure_refinement 'SHELXL-97 (Sheldrick, 1997)'
_computing_structure_solution 'SHELXS-97 (Sheldrick, 1990)'
_diffrn_ambient_temperature 180(2)
_diffrn_measured_fraction_theta_full 0.895
_diffrn_measured_fraction_theta_max 0.895
_diffrn_measurement_device_type STOE-IPDS
_diffrn_measurement_method 'Imaging Plate Detector System'
_diffrn_radiation_monochromator graphite
_diffrn_radiation_source 'fine-focus sealed tube'
_diffrn_radiation_type MoK\a
_diffrn_radiation_wavelength 0.71073
_diffrn_reflns_av_R_equivalents 0.0673
_diffrn_reflns_av_sigmaI/netI 0.0609
_diffrn_reflns_limit_h_max 27
_diffrn_reflns_limit_h_min -22
_diffrn_reflns_limit_k_max 12
_diffrn_reflns_limit_k_min -12
_diffrn_reflns_limit_l_max 30
_diffrn_reflns_limit_l_min -30
_diffrn_reflns_number 34187
_diffrn_reflns_theta_full 24.22
_diffrn_reflns_theta_max 24.22
_diffrn_reflns_theta_min 1.78
_exptl_absorpt_coefficient_mu 0.786
_exptl_absorpt_correction_T_max 0.5826
_exptl_absorpt_correction_T_min 0.4555
_exptl_absorpt_correction_type numerical
_exptl_absorpt_process_details 'X-SHAPE (Stoe & Cie, 1996)'
_exptl_crystal_colour Dark-red
_exptl_crystal_density_diffrn 1.487
_exptl_crystal_density_method 'not measured'
_exptl_crystal_description Plate
_exptl_crystal_F_000 3232
_exptl_crystal_size_max 0.30
_exptl_crystal_size_mid 0.15
_exptl_crystal_size_min 0.10
_refine_diff_density_max 0.323
_refine_diff_density_min -0.319
_refine_diff_density_rms 0.060
_refine_ls_extinction_method none
_refine_ls_goodness_of_fit_ref 0.829
_refine_ls_hydrogen_treatment mixed
_refine_ls_matrix_type full
_refine_ls_number_parameters 466
_refine_ls_number_reflns 5560
_refine_ls_number_restraints 3
_refine_ls_restrained_S_all 0.829
_refine_ls_R_factor_all 0.0593
_refine_ls_R_factor_gt 0.0453
_refine_ls_shift/su_max 0.001
_refine_ls_shift/su_mean 0.000
_refine_ls_structure_factor_coef Fsqd
_refine_ls_weighting_details 'w=1/[\s^2^(Fo^2^)+(0.0534P)^2^+0.0000P] where P=(Fo^2^+2Fc^2^)/3'
_refine_ls_weighting_scheme calc
_refine_ls_wR_factor_gt 0.0960
_refine_ls_wR_factor_ref 0.1014
_reflns_number_gt 3360
_reflns_number_total 5560
_reflns_threshold_expression >2sigma(I)
_cod_data_source_file ic0348796si20030725_103342_2.cif
_cod_data_source_block (2)
_cod_depositor_comments
;
The following automatic conversions were performed:
'_symmetry_cell_setting' value 'Orthorhombic' changed to 'orthorhombic'
according to '/home/saulius/struct/CIF-dictionaries/cif_core.dic'
dictionary named 'cif_core.dic' version 2.4.1 from
2010-06-29.

'_exptl_absorpt_correction_type' value 'Numerical' changed to
'numerical' according to
'/home/saulius/struct/CIF-dictionaries/cif_core.dic' dictionary named
'cif_core.dic' version 2.4.1 from 2010-06-29.

Automatic conversion script
Id: cif_fix_enum 1527 2010-12-29 10:47:43Z saulius 

The following automatic conversions were performed:

'_refine_ls_weighting_scheme' value 'calc
w=1/[\s^2^(Fo^2^)+(0.0534P)^2^+0.0000P] where P=(Fo^2^+2Fc^2^)/3' was
changed to 'calc'. New tag '_refine_ls_weighting_details' was
created. The value of the new tag was set to
'w=1/[\s^2^(Fo^2^)+(0.0534P)^2^+0.0000P] where P=(Fo^2^+2Fc^2^)/3'.

Automatic conversion script
Id: cif_fix_values 3143 2015-03-26 13:38:13Z robertas 
;
_cod_database_code 4310836

loop_
_symmetry_equiv_pos_as_xyz
'x, y, z'
'-x+1/2, -y+1/2, z+1/2'
'x+1/2, -y+1/2, -z'
'-x, y, -z+1/2'
'-x, -y, -z'
'x-1/2, y-1/2, -z-1/2'
'-x-1/2, y-1/2, z'
'x, -y, z-1/2'

loop_
_atom_site_label
_atom_site_type_symbol
_atom_site_fract_x
_atom_site_fract_y
_atom_site_fract_z
_atom_site_U_iso_or_equiv
_atom_site_adp_type
_atom_site_occupancy
_atom_site_calc_flag
_atom_site_refinement_flags
_atom_site_disorder_assembly
_atom_site_disorder_group
Mn1 Mn 0.41800(2) 0.44718(5) 0.39729(2) 0.04062(15) Uani 1 d . . .
Mn2 Mn 0.63844(2) 0.62432(5) 0.319343(19) 0.04075(15) Uani 1 d . . .
O1 O 0.39562(10) 0.6028(2) 0.41103(9) 0.0458(6) Uani 1 d . . .
O2 O 0.35072(11) 0.3825(2) 0.42269(9) 0.0465(6) Uani 1 d . . .
O3 O 0.38323(13) 0.4451(2) 0.31711(9) 0.0556(7) Uani 1 d . . .
O7 O 0.45118(12) 0.4328(3) 0.48175(11) 0.0572(7) Uani 1 d D . .
H7A H 0.4259(11) 0.461(4) 0.5013(13) 0.063 Uiso 1 d D . .
H7B H 0.4813(10) 0.465(4) 0.4921(15) 0.063 Uiso 1 d D . .
O4 O 0.55639(12) 0.6354(2) 0.34543(10) 0.0572(7) Uani 1 d . . .
O5 O 0.66811(12) 0.6856(2) 0.38051(9) 0.0486(7) Uani 1 d . . .
O6 O 0.66556(11) 0.4764(2) 0.33804(9) 0.0470(6) Uani 1 d . . .
N1 N 0.48989(13) 0.4988(3) 0.37070(11) 0.0463(8) Uani 1 d . . .
N2 N 0.44832(13) 0.2856(3) 0.38087(11) 0.0435(7) Uani 1 d . . .
N3 N 0.63328(13) 0.7865(3) 0.28879(10) 0.0421(7) Uani 1 d . . .
N4 N 0.62329(13) 0.5739(3) 0.25112(11) 0.0425(7) Uani 1 d . . .
C1 C 0.42919(16) 0.6982(3) 0.41815(13) 0.0429(9) Uani 1 d . . .
C2 C 0.40571(16) 0.7985(3) 0.44453(14) 0.0453(9) Uani 1 d . . .
H2 H 0.3680 0.7960 0.4562 0.050 Uiso 1 calc R . .
C3 C 0.43833(18) 0.8995(4) 0.45301(15) 0.0541(10) Uani 1 d . . .
H3 H 0.4231 0.9651 0.4715 0.060 Uiso 1 calc R . .
C4 C 0.49243(19) 0.9059(4) 0.43507(18) 0.0598(11) Uani 1 d . . .
H4 H 0.5143 0.9758 0.4410 0.066 Uiso 1 calc R . .
C5 C 0.51508(17) 0.8099(3) 0.40825(16) 0.0556(11) Uani 1 d . . .
H5 H 0.5522 0.8158 0.3953 0.061 Uiso 1 calc R . .
C6 C 0.48452(15) 0.7051(3) 0.39990(14) 0.0444(9) Uani 1 d . . .
C7 C 0.51227(16) 0.6097(3) 0.37012(14) 0.0445(9) Uani 1 d . . .
C8 C 0.51773(18) 0.4078(3) 0.33924(15) 0.0484(10) Uani 1 d . . .
H8A H 0.5583 0.4255 0.3366 0.053 Uiso 1 calc R . .
H8B H 0.5016 0.4075 0.3044 0.053 Uiso 1 calc R . .
C9 C 0.50874(16) 0.2848(3) 0.36486(14) 0.0435(9) Uani 1 d . . .
C10 C 0.41925(17) 0.1866(3) 0.38134(13) 0.0456(9) Uani 1 d . . .
H10 H 0.4384 0.1146 0.3731 0.050 Uiso 1 calc R . .
C11 C 0.32911(16) 0.2749(3) 0.41264(12) 0.0392(8) Uani 1 d . . .
C12 C 0.27118(15) 0.2560(3) 0.42189(13) 0.0415(8) Uani 1 d . . .
H12 H 0.2495 0.3174 0.4375 0.046 Uiso 1 calc R . .
C13 C 0.24580(18) 0.1485(4) 0.40833(14) 0.0512(10) Uani 1 d . . .
H13 H 0.2065 0.1393 0.4130 0.056 Uiso 1 calc R . .
C14 C 0.27691(17) 0.0537(4) 0.38794(13) 0.0492(9) Uani 1 d . . .
H14 H 0.2592 -0.0193 0.3786 0.054 Uiso 1 calc R . .
C15 C 0.33370(17) 0.0688(3) 0.38173(13) 0.0457(9) Uani 1 d . . .
H15 H 0.3553 0.0035 0.3692 0.050 Uiso 1 calc R . .
C16 C 0.36132(16) 0.1778(3) 0.39321(13) 0.0420(8) Uani 1 d . . .
C17 C 0.54550(16) 0.2736(4) 0.41218(15) 0.0537(10) Uani 1 d . . .
H17A H 0.5392 0.1955 0.4283 0.059 Uiso 1 calc R . .
H17B H 0.5360 0.3374 0.4364 0.059 Uiso 1 calc R . .
H17C H 0.5850 0.2808 0.4023 0.059 Uiso 1 calc R . .
C18 C 0.52274(19) 0.1859(3) 0.32556(16) 0.0581(11) Uani 1 d . . .
H18A H 0.4987 0.1952 0.2954 0.064 Uiso 1 calc R . .
H18B H 0.5161 0.1071 0.3410 0.064 Uiso 1 calc R . .
H18C H 0.5622 0.1925 0.3154 0.064 Uiso 1 calc R . .
C19 C 0.66554(15) 0.7977(3) 0.39836(14) 0.0427(8) Uani 1 d . . .
C20 C 0.67777(18) 0.8188(4) 0.45039(14) 0.0517(10) Uani 1 d . . .
H20 H 0.6884 0.7534 0.4715 0.057 Uiso 1 calc R . .
C21 C 0.67471(18) 0.9314(4) 0.47112(15) 0.0538(10) Uani 1 d . . .
H21 H 0.6828 0.9427 0.5064 0.059 Uiso 1 calc R . .
C22 C 0.65979(18) 1.0295(4) 0.44101(14) 0.0544(11) Uani 1 d . . .
H22 H 0.6575 1.1072 0.4557 0.060 Uiso 1 calc R . .
C23 C 0.64845(16) 1.0129(4) 0.38982(14) 0.0487(9) Uani 1 d . . .
H23 H 0.6386 1.0798 0.3692 0.054 Uiso 1 calc R . .
C24 C 0.65135(16) 0.8973(3) 0.36752(13) 0.0424(9) Uani 1 d . . .
C25 C 0.63874(16) 0.8863(4) 0.31396(13) 0.0446(9) Uani 1 d . . .
H25 H 0.6340 0.9586 0.2953 0.049 Uiso 1 calc R . .
C26 C 0.61943(16) 0.7881(3) 0.23218(12) 0.0394(8) Uani 1 d . . .
C27 C 0.59215(16) 0.6673(3) 0.22227(13) 0.0440(9) Uani 1 d . . .
H27A H 0.5525 0.6690 0.2335 0.048 Uiso 1 calc R . .
H27B H 0.5931 0.6489 0.1852 0.048 Uiso 1 calc R . .
C28 C 0.63181(17) 0.4676(3) 0.22834(14) 0.0457(9) Uani 1 d . . .
C29 C 0.67648(16) 0.3806(4) 0.30896(13) 0.0455(9) Uani 1 d . . .
C30 C 0.70561(16) 0.2835(3) 0.33212(14) 0.0456(9) Uani 1 d . . .
H30 H 0.7172 0.2899 0.3668 0.050 Uiso 1 calc R . .
C31 C 0.71730(16) 0.1799(3) 0.30517(14) 0.0468(9) Uani 1 d . . .
H31 H 0.7368 0.1159 0.3211 0.051 Uiso 1 calc R . .
C32 C 0.70019(18) 0.1702(4) 0.25435(15) 0.0518(10) Uani 1 d . . .
H32 H 0.7075 0.0988 0.2357 0.057 Uiso 1 calc R . .
C33 C 0.67266(18) 0.2640(3) 0.23117(14) 0.0494(10) Uani 1 d . . .
H33 H 0.6613 0.2558 0.1965 0.054 Uiso 1 calc R . .
C34 C 0.66091(15) 0.3703(3) 0.25666(13) 0.0423(8) Uani 1 d . . .
C35 C 0.57958(17) 0.8890(3) 0.21750(14) 0.0495(9) Uani 1 d . . .
H35A H 0.5977 0.9664 0.2241 0.054 Uiso 1 calc R . .
H35B H 0.5452 0.8829 0.2379 0.054 Uiso 1 calc R . .
H35C H 0.5702 0.8827 0.1811 0.054 Uiso 1 calc R . .
C36 C 0.67504(16) 0.7975(4) 0.20289(14) 0.0485(10) Uani 1 d . . .
H36A H 0.6923 0.8756 0.2096 0.053 Uiso 1 calc R . .
H36B H 0.6679 0.7891 0.1662 0.053 Uiso 1 calc R . .
H36C H 0.7004 0.7337 0.2142 0.053 Uiso 1 calc R . .
O8 O 0.37154(13) 0.4887(3) 0.54822(11) 0.0705(9) Uani 1 d . . .
H8 H 0.3625 0.4361 0.5697 0.078 Uiso 1 calc R . .
C37 C 0.3235(3) 0.5479(5) 0.53117(17) 0.0821(17) Uani 1 d . . .
H37A H 0.3124 0.6085 0.5563 0.090 Uiso 1 calc R . .
H37B H 0.2930 0.4900 0.5268 0.090 Uiso 1 calc R . .
H37C H 0.3314 0.5869 0.4984 0.090 Uiso 1 calc R . .

loop_
_atom_site_aniso_label
_atom_site_aniso_U_11
_atom_site_aniso_U_22
_atom_site_aniso_U_33
_atom_site_aniso_U_23
_atom_site_aniso_U_13
_atom_site_aniso_U_12
Mn1 0.0430(3) 0.0383(3) 0.0405(3) -0.0014(3) 0.0024(3) -0.0018(3)
Mn2 0.0461(3) 0.0407(3) 0.0354(3) 0.0008(2) 0.0002(2) -0.0003(3)
O1 0.0429(14) 0.0424(15) 0.0521(14) -0.0048(12) 0.0017(12) -0.0085(12)
O2 0.0503(16) 0.0399(14) 0.0494(14) 0.0012(12) 0.0015(12) 0.0000(13)
O3 0.078(2) 0.0482(16) 0.0408(13) 0.0062(13) -0.0088(13) -0.0077(15)
O7 0.0485(18) 0.068(2) 0.0553(17) -0.0106(14) -0.0032(14) -0.0092(16)
O4 0.0612(18) 0.0420(16) 0.0684(17) 0.0002(13) 0.0206(15) -0.0088(14)
O5 0.0655(18) 0.0380(14) 0.0424(14) 0.0000(11) -0.0030(13) -0.0043(14)
O6 0.0630(17) 0.0406(15) 0.0374(13) -0.0049(11) -0.0059(12) 0.0083(13)
N1 0.055(2) 0.0421(17) 0.0417(16) -0.0044(14) 0.0040(14) 0.0018(16)
N2 0.0405(17) 0.0493(19) 0.0407(16) 0.0024(14) 0.0004(13) -0.0070(15)
N3 0.0409(17) 0.0514(19) 0.0340(15) -0.0024(14) 0.0031(13) -0.0009(15)
N4 0.0446(19) 0.0411(17) 0.0419(16) 0.0090(14) -0.0003(13) 0.0017(14)
C1 0.047(2) 0.040(2) 0.0414(18) 0.0001(16) -0.0004(17) -0.0038(18)
C2 0.044(2) 0.046(2) 0.046(2) -0.0048(17) 0.0044(17) -0.0006(18)
C3 0.058(3) 0.041(2) 0.063(2) -0.0113(19) -0.004(2) -0.004(2)
C4 0.054(3) 0.046(2) 0.079(3) -0.016(2) 0.002(2) -0.008(2)
C5 0.045(2) 0.046(2) 0.076(3) -0.008(2) 0.014(2) -0.009(2)
C6 0.044(2) 0.040(2) 0.049(2) -0.0047(17) 0.0131(18) -0.0002(18)
C7 0.043(2) 0.046(2) 0.045(2) -0.0008(17) 0.0006(17) 0.0000(19)
C8 0.050(2) 0.036(2) 0.059(2) -0.0035(17) 0.0111(19) 0.0008(18)
C9 0.045(2) 0.038(2) 0.048(2) -0.0067(16) 0.0037(17) -0.0010(17)
C10 0.054(2) 0.045(2) 0.0372(18) 0.0019(16) 0.0035(17) 0.001(2)
C11 0.046(2) 0.038(2) 0.0336(17) 0.0052(15) 0.0016(15) -0.0042(18)
C12 0.0381(19) 0.041(2) 0.0454(19) 0.0092(17) 0.0014(16) -0.0005(18)
C13 0.048(2) 0.054(3) 0.051(2) 0.0118(19) -0.0065(19) -0.014(2)
C14 0.060(3) 0.042(2) 0.045(2) -0.0015(18) -0.0058(18) -0.010(2)
C15 0.055(2) 0.037(2) 0.0445(19) -0.0026(16) 0.0021(17) -0.0077(19)
C16 0.045(2) 0.043(2) 0.0375(17) -0.0005(16) -0.0026(17) -0.0038(18)
C17 0.039(2) 0.057(3) 0.065(3) -0.007(2) -0.0080(19) 0.004(2)
C18 0.065(3) 0.040(2) 0.070(3) -0.015(2) 0.021(2) 0.002(2)
C19 0.040(2) 0.044(2) 0.0440(19) -0.0008(17) -0.0025(17) -0.0039(17)
C20 0.060(3) 0.056(2) 0.039(2) -0.0038(18) -0.0049(19) -0.005(2)
C21 0.061(3) 0.056(3) 0.045(2) -0.005(2) -0.0038(19) -0.003(2)
C22 0.063(3) 0.050(2) 0.050(2) -0.0031(18) 0.0042(19) 0.002(2)
C23 0.054(2) 0.046(2) 0.046(2) -0.0003(17) 0.0033(18) -0.001(2)
C24 0.045(2) 0.045(2) 0.0374(18) -0.0045(16) 0.0049(15) -0.0021(18)
C25 0.044(2) 0.050(2) 0.0394(18) 0.0047(18) 0.0051(17) -0.0024(19)
C26 0.048(2) 0.038(2) 0.0327(17) 0.0005(15) -0.0005(16) 0.0055(17)
C27 0.049(2) 0.042(2) 0.0418(19) 0.0029(16) -0.0107(17) -0.0010(18)
C28 0.050(2) 0.044(2) 0.0423(19) -0.0018(16) -0.0021(17) 0.0052(19)
C29 0.041(2) 0.050(2) 0.045(2) 0.0013(18) -0.0017(16) -0.003(2)
C30 0.045(2) 0.046(2) 0.046(2) 0.0041(17) -0.0051(17) 0.0018(18)
C31 0.050(2) 0.036(2) 0.054(2) -0.0001(17) -0.0001(18) 0.0055(19)
C32 0.056(3) 0.048(2) 0.051(2) -0.0024(19) -0.0011(19) 0.006(2)
C33 0.062(3) 0.045(2) 0.0415(19) -0.0032(17) 0.0039(19) 0.003(2)
C34 0.040(2) 0.047(2) 0.0402(18) 0.0015(17) 0.0014(15) -0.0001(18)
C35 0.052(2) 0.052(2) 0.0445(19) 0.0008(18) -0.0044(18) 0.012(2)
C36 0.044(2) 0.056(2) 0.046(2) 0.0048(19) 0.0054(18) 0.003(2)
O8 0.060(2) 0.098(2) 0.0538(16) 0.0032(17) 0.0080(14) -0.0046(19)
C37 0.127(5) 0.067(3) 0.053(3) 0.008(2) 0.019(3) 0.030(3)

loop_
_atom_type_symbol
_atom_type_description
_atom_type_scat_dispersion_real
_atom_type_scat_dispersion_imag
_atom_type_scat_source
C C 0.0033 0.0016 'International Tables Vol C Tables 4.2.6.8 and 6.1.1.4'
H H 0.0000 0.0000 'International Tables Vol C Tables 4.2.6.8 and 6.1.1.4'
N N 0.0061 0.0033 'International Tables Vol C Tables 4.2.6.8 and 6.1.1.4'
O O 0.0106 0.0060 'International Tables Vol C Tables 4.2.6.8 and 6.1.1.4'
Mn Mn 0.3368 0.7283 'International Tables Vol C Tables 4.2.6.8 and 6.1.1.4'

loop_
_geom_angle_atom_site_label_1
_geom_angle_atom_site_label_2
_geom_angle_atom_site_label_3
_geom_angle
_geom_angle_site_symmetry_1
_geom_angle_site_symmetry_3
_geom_angle_publ_flag
O1 Mn1 O2 92.64(11) . . ?
O1 Mn1 N1 92.59(12) . . ?
O2 Mn1 N1 174.71(12) . . ?
O1 Mn1 N2 175.15(12) . . ?
O2 Mn1 N2 92.18(12) . . ?
N1 Mn1 N2 82.59(13) . . ?
O1 Mn1 O3 94.84(11) . . ?
O2 Mn1 O3 90.66(11) . . ?
N1 Mn1 O3 89.66(12) . . ?
N2 Mn1 O3 85.61(11) . . ?
O1 Mn1 O7 88.76(11) . . ?
O2 Mn1 O7 85.90(11) . . ?
N1 Mn1 O7 93.44(12) . . ?
N2 Mn1 O7 91.08(11) . . ?
O3 Mn1 O7 175.14(10) . . ?
O6 Mn2 O5 88.18(11) . . ?
O6 Mn2 N4 92.90(11) . . ?
O5 Mn2 N4 167.57(13) . . ?
O6 Mn2 N3 161.55(13) . . ?
O5 Mn2 N3 91.95(11) . . ?
N4 Mn2 N3 83.13(12) . . ?
O6 Mn2 O4 107.28(12) . . ?
O5 Mn2 O4 93.04(12) . . ?
N4 Mn2 O4 98.45(12) . . ?
N3 Mn2 O4 91.14(12) . . ?
C1 O1 Mn1 126.7(2) . . ?
C11 O2 Mn1 127.3(2) . . ?
C28 O3 Mn1 167.1(3) 4_655 . ?
Mn1 O7 H7A 108(3) . . ?
Mn1 O7 H7B 124(3) . . ?
H7A O7 H7B 105(3) . . ?
C7 O4 Mn2 159.5(3) . . ?
C19 O5 Mn2 128.4(2) . . ?
C29 O6 Mn2 129.4(2) . . ?
C7 N1 C8 116.8(3) . . ?
C7 N1 Mn1 128.9(3) . . ?
C8 N1 Mn1 113.3(2) . . ?
C10 N2 C9 120.5(3) . . ?
C10 N2 Mn1 124.9(3) . . ?
C9 N2 Mn1 114.5(2) . . ?
C25 N3 C26 120.4(3) . . ?
C25 N3 Mn2 124.9(2) . . ?
C26 N3 Mn2 114.7(2) . . ?
C28 N4 C27 118.0(3) . . ?
C28 N4 Mn2 130.4(2) . . ?
C27 N4 Mn2 111.3(2) . . ?
O1 C1 C6 123.7(3) . . ?
O1 C1 C2 117.0(3) . . ?
C6 C1 C2 119.2(3) . . ?
C3 C2 C1 119.6(4) . . ?
C3 C2 H2 120.2 . . ?
C1 C2 H2 120.2 . . ?
C4 C3 C2 120.9(4) . . ?
C4 C3 H3 119.5 . . ?
C2 C3 H3 119.5 . . ?
C3 C4 C5 119.8(4) . . ?
C3 C4 H4 120.1 . . ?
C5 C4 H4 120.1 . . ?
C4 C5 C6 121.5(4) . . ?
C4 C5 H5 119.2 . . ?
C6 C5 H5 119.2 . . ?
C5 C6 C1 118.9(3) . . ?
C5 C6 C7 117.0(3) . . ?
C1 C6 C7 124.1(3) . . ?
O4 C7 N1 122.8(3) . . ?
O4 C7 C6 118.5(3) . . ?
N1 C7 C6 118.7(3) . . ?
N1 C8 C9 108.1(3) . . ?
N1 C8 H8A 110.1 . . ?
C9 C8 H8A 110.1 . . ?
N1 C8 H8B 110.1 . . ?
C9 C8 H8B 110.1 . . ?
H8A C8 H8B 108.4 . . ?
N2 C9 C17 109.0(3) . . ?
N2 C9 C8 104.4(3) . . ?
C17 C9 C8 110.3(3) . . ?
N2 C9 C18 113.4(3) . . ?
C17 C9 C18 111.0(3) . . ?
C8 C9 C18 108.5(3) . . ?
N2 C10 C16 125.3(4) . . ?
N2 C10 H10 117.3 . . ?
C16 C10 H10 117.3 . . ?
O2 C11 C12 118.5(3) . . ?
O2 C11 C16 123.3(3) . . ?
C12 C11 C16 118.3(3) . . ?
C13 C12 C11 120.6(4) . . ?
C13 C12 H12 119.7 . . ?
C11 C12 H12 119.7 . . ?
C12 C13 C14 121.3(4) . . ?
C12 C13 H13 119.3 . . ?
C14 C13 H13 119.3 . . ?
C15 C14 C13 118.4(4) . . ?
C15 C14 H14 120.8 . . ?
C13 C14 H14 120.8 . . ?
C14 C15 C16 122.6(4) . . ?
C14 C15 H15 118.7 . . ?
C16 C15 H15 118.7 . . ?
C15 C16 C10 117.8(4) . . ?
C15 C16 C11 118.7(4) . . ?
C10 C16 C11 123.4(3) . . ?
C9 C17 H17A 109.5 . . ?
C9 C17 H17B 109.5 . . ?
H17A C17 H17B 109.5 . . ?
C9 C17 H17C 109.5 . . ?
H17A C17 H17C 109.5 . . ?
H17B C17 H17C 109.5 . . ?
C9 C18 H18A 109.5 . . ?
C9 C18 H18B 109.5 . . ?
H18A C18 H18B 109.5 . . ?
C9 C18 H18C 109.5 . . ?
H18A C18 H18C 109.5 . . ?
H18B C18 H18C 109.5 . . ?
O5 C19 C20 118.9(3) . . ?
O5 C19 C24 123.2(3) . . ?
C20 C19 C24 117.9(3) . . ?
C21 C20 C19 121.6(4) . . ?
C21 C20 H20 119.2 . . ?
C19 C20 H20 119.2 . . ?
C20 C21 C22 120.7(4) . . ?
C20 C21 H21 119.7 . . ?
C22 C21 H21 119.7 . . ?
C23 C22 C21 119.5(4) . . ?
C23 C22 H22 120.2 . . ?
C21 C22 H22 120.2 . . ?
C22 C23 C24 120.8(4) . . ?
C22 C23 H23 119.6 . . ?
C24 C23 H23 119.6 . . ?
C19 C24 C23 119.5(3) . . ?
C19 C24 C25 122.6(3) . . ?
C23 C24 C25 117.9(3) . . ?
N3 C25 C24 126.0(3) . . ?
N3 C25 H25 117.0 . . ?
C24 C25 H25 117.0 . . ?
N3 C26 C27 104.4(3) . . ?
N3 C26 C35 113.0(3) . . ?
C27 C26 C35 110.3(3) . . ?
N3 C26 C36 107.5(3) . . ?
C27 C26 C36 110.2(3) . . ?
C35 C26 C36 111.3(3) . . ?
N4 C27 C26 108.8(3) . . ?
N4 C27 H27A 109.9 . . ?
C26 C27 H27A 109.9 . . ?
N4 C27 H27B 109.9 . . ?
C26 C27 H27B 109.9 . . ?
H27A C27 H27B 108.3 . . ?
O3 C28 N4 123.3(3) 4_655 . ?
O3 C28 C34 117.0(3) 4_655 . ?
N4 C28 C34 119.7(3) . . ?
O6 C29 C34 124.1(3) . . ?
O6 C29 C30 117.5(3) . . ?
C34 C29 C30 118.4(3) . . ?
C31 C30 C29 121.2(3) . . ?
C31 C30 H30 119.4 . . ?
C29 C30 H30 119.4 . . ?
C30 C31 C32 119.5(4) . . ?
C30 C31 H31 120.2 . . ?
C32 C31 H31 120.2 . . ?
C33 C32 C31 120.0(4) . . ?
C33 C32 H32 120.0 . . ?
C31 C32 H32 120.0 . . ?
C32 C33 C34 122.3(4) . . ?
C32 C33 H33 118.9 . . ?
C34 C33 H33 118.9 . . ?
C33 C34 C29 118.6(4) . . ?
C33 C34 C28 118.6(3) . . ?
C29 C34 C28 122.8(3) . . ?
C26 C35 H35A 109.5 . . ?
C26 C35 H35B 109.5 . . ?
H35A C35 H35B 109.5 . . ?
C26 C35 H35C 109.5 . . ?
H35A C35 H35C 109.5 . . ?
H35B C35 H35C 109.5 . . ?
C26 C36 H36A 109.5 . . ?
C26 C36 H36B 109.5 . . ?
H36A C36 H36B 109.5 . . ?
C26 C36 H36C 109.5 . . ?
H36A C36 H36C 109.5 . . ?
H36B C36 H36C 109.5 . . ?
C37 O8 H8 109.5 . . ?
O8 C37 H37A 109.5 . . ?
O8 C37 H37B 109.5 . . ?
H37A C37 H37B 109.5 . . ?
O8 C37 H37C 109.5 . . ?
H37A C37 H37C 109.5 . . ?
H37B C37 H37C 109.5 . . ?

loop_
_geom_bond_atom_site_label_1
_geom_bond_atom_site_label_2
_geom_bond_distance
_geom_bond_site_symmetry_2
_geom_bond_publ_flag
Mn1 O1 1.852(3) . ?
Mn1 O2 1.879(3) . ?
Mn1 N1 1.937(3) . ?
Mn1 N2 1.990(3) . ?
Mn1 O3 2.255(2) . ?
Mn1 O7 2.352(3) . ?
Mn2 O6 1.839(3) . ?
Mn2 O5 1.878(2) . ?
Mn2 N4 1.905(3) . ?
Mn2 N3 1.983(3) . ?
Mn2 O4 2.074(3) . ?
O1 C1 1.344(4) . ?
O2 C11 1.333(4) . ?
O3 C28 1.267(4) 4_655 ?
O7 H7A 0.85(2) . ?
O7 H7B 0.84(2) . ?
O4 C7 1.266(4) . ?
O5 C19 1.336(4) . ?
O6 C29 1.338(4) . ?
N1 C7 1.348(5) . ?
N1 C8 1.466(5) . ?
N2 C10 1.304(5) . ?
N2 C9 1.499(5) . ?
N3 C25 1.300(5) . ?
N3 C26 1.517(4) . ?
N4 C28 1.343(4) . ?
N4 C27 1.485(4) . ?
C1 C6 1.404(5) . ?
C1 C2 1.429(5) . ?
C2 C3 1.387(5) . ?
C2 H2 0.9500 . ?
C3 C4 1.374(6) . ?
C3 H3 0.9500 . ?
C4 C5 1.389(5) . ?
C4 H4 0.9500 . ?
C5 C6 1.395(5) . ?
C5 H5 0.9500 . ?
C6 C7 1.476(5) . ?
C8 C9 1.542(5) . ?
C8 H8A 0.9900 . ?
C8 H8B 0.9900 . ?
C9 C17 1.521(5) . ?
C9 C18 1.545(5) . ?
C10 C16 1.418(5) . ?
C10 H10 0.9500 . ?
C11 C12 1.417(5) . ?
C11 C16 1.422(5) . ?
C12 C13 1.390(5) . ?
C12 H12 0.9500 . ?
C13 C14 1.398(5) . ?
C13 H13 0.9500 . ?
C14 C15 1.373(5) . ?
C14 H14 0.9500 . ?
C15 C16 1.416(5) . ?
C15 H15 0.9500 . ?
C17 H17A 0.9800 . ?
C17 H17B 0.9800 . ?
C17 H17C 0.9800 . ?
C18 H18A 0.9800 . ?
C18 H18B 0.9800 . ?
C18 H18C 0.9800 . ?
C19 C20 1.411(5) . ?
C19 C24 1.415(5) . ?
C20 C21 1.371(6) . ?
C20 H20 0.9500 . ?
C21 C22 1.395(5) . ?
C21 H21 0.9500 . ?
C22 C23 1.378(5) . ?
C22 H22 0.9500 . ?
C23 C24 1.417(5) . ?
C23 H23 0.9500 . ?
C24 C25 1.438(5) . ?
C25 H25 0.9500 . ?
C26 C27 1.519(5) . ?
C26 C35 1.522(5) . ?
C26 C36 1.534(5) . ?
C27 H27A 0.9900 . ?
C27 H27B 0.9900 . ?
C28 O3 1.267(4) 4_655 ?
C28 C34 1.487(5) . ?
C29 C34 1.422(5) . ?
C29 C30 1.423(5) . ?
C30 C31 1.382(5) . ?
C30 H30 0.9500 . ?
C31 C32 1.394(5) . ?
C31 H31 0.9500 . ?
C32 C33 1.376(5) . ?
C32 H32 0.9500 . ?
C33 C34 1.389(5) . ?
C33 H33 0.9500 . ?
C35 H35A 0.9800 . ?
C35 H35B 0.9800 . ?
C35 H35C 0.9800 . ?
C36 H36A 0.9800 . ?
C36 H36B 0.9800 . ?
C36 H36C 0.9800 . ?
O8 C37 1.395(6) . ?
O8 H8 0.8400 . ?
C37 H37A 0.9800 . ?
C37 H37B 0.9800 . ?
C37 H37C 0.9800 . ?

loop_
_geom_hbond_atom_site_label_D
_geom_hbond_atom_site_label_H
_geom_hbond_atom_site_label_A
_geom_hbond_distance_DH
_geom_hbond_distance_HA
_geom_hbond_distance_DA
_geom_hbond_angle_DHA
_geom_hbond_site_symmetry_A
O7 H7A O8 0.85(2) 1.81(2) 2.648(4) 167(4) .
O7 H7B O7 0.84(2) 2.09(2) 2.928(6) 171(4) 5_666
O8 H8 O5 0.84 2.02 2.855(4) 173.8 5_666
